data_4088302
loop_
_publ_author_name
'Aznarez, Francisco'
'Sanz Miguel, Pablo J.'
'Tan, Tristan T. Y.'
'Hahn, F. Ekkehardt'

_publ_section_title
;
 Preparation of Rhodium(III) Di-NHC Chelate Complexes Featuring Two
 Different NHC Donors via a Mild NaOAc-Assisted C--H Activation
;
_journal_issue 3
_journal_name_full Organometallics
_journal_page_first 410
_journal_paper_doi 10.1021/acs.organomet.5b00993
_journal_volume 35
_journal_year 2016
_chemical_formula_moiety 'C16 H16 Cl4 N4 Rh, C H2 Cl2'
_chemical_formula_sum 'C17 H20 Cl7 N4 Rh'
_chemical_formula_weight 631.43
_space_group_crystal_system monoclinic
_space_group_IT_number 14
_space_group_name_Hall '-P 2yn'
_space_group_name_H-M_alt 'P 1 21/n 1'
_atom_sites_solution_hydrogens mixed
_audit_creation_method SHELXL-97
_cell_angle_alpha 90
_cell_angle_beta 113.4460(10)
_cell_angle_gamma 90
_cell_formula_units_Z 4
_cell_length_a 11.0614(2)
_cell_length_b 16.4011(3)
_cell_length_c 13.7065(3)
_cell_measurement_reflns_used 25632
_cell_measurement_temperature 153(2)
_cell_measurement_theta_max 29.596
_cell_measurement_theta_min 3.194
_cell_volume 2281.31(8)
_computing_cell_refinement 'Bruker SAINT'
_computing_data_collection 'Bruker APEX2'
_computing_data_reduction 'Bruker SAINT'
_computing_molecular_graphics 'Bruker SHELXTL'
_computing_publication_material 'Bruker SHELXTL'
_computing_structure_refinement 'SHELXL-2013 (Sheldrick, 2013)'
_computing_structure_solution 'SHELXL-2013 (Sheldrick, 2013)'
_diffrn_ambient_temperature 153(2)
_diffrn_measured_fraction_theta_full 0.998
_diffrn_measured_fraction_theta_max 0.997
_diffrn_measurement_device_type 'Bruker APEX-II CCD'
_diffrn_measurement_method 'phi and omega scans'
_diffrn_radiation_monochromator 'Goebel mirror'
_diffrn_radiation_source microsource
_diffrn_radiation_type MoK\a
_diffrn_radiation_wavelength 0.71073
_diffrn_reflns_av_R_equivalents 0.0279
_diffrn_reflns_av_unetI/netI 0.0231
_diffrn_reflns_Laue_measured_fraction_full 0.998
_diffrn_reflns_Laue_measured_fraction_max 0.997
_diffrn_reflns_limit_h_max 15
_diffrn_reflns_limit_h_min -15
_diffrn_reflns_limit_k_max 22
_diffrn_reflns_limit_k_min -22
_diffrn_reflns_limit_l_max 19
_diffrn_reflns_limit_l_min -18
_diffrn_reflns_number 25632
_diffrn_reflns_point_group_measured_fraction_full 0.998
_diffrn_reflns_point_group_measured_fraction_max 0.997
_diffrn_reflns_theta_full 27.500
_diffrn_reflns_theta_max 29.596
_diffrn_reflns_theta_min 3.194
_exptl_absorpt_coefficient_mu 1.582
_exptl_absorpt_correction_T_max 0.7459
_exptl_absorpt_correction_T_min 0.5511
_exptl_absorpt_correction_type multi-scan
_exptl_absorpt_process_details
; 
 Multi-scan correction included in APEX2 package (Bruker AXS, 2012)
;
_exptl_crystal_colour Yellow
_exptl_crystal_density_diffrn 1.833
_exptl_crystal_description Block
_exptl_crystal_F_000 1248
_exptl_crystal_size_max 0.460
_exptl_crystal_size_mid 0.280
_exptl_crystal_size_min 0.280
_refine_diff_density_max 1.063
_refine_diff_density_min -0.844
_refine_diff_density_rms 0.079
_refine_ls_extinction_method none
_refine_ls_goodness_of_fit_ref 1.013
_refine_ls_hydrogen_treatment mixed
_refine_ls_matrix_type full
_refine_ls_number_parameters 275
_refine_ls_number_reflns 6389
_refine_ls_number_restraints 0
_refine_ls_restrained_S_all 1.013
_refine_ls_R_factor_all 0.0279
_refine_ls_R_factor_gt 0.0245
_refine_ls_shift/su_max 0.004
_refine_ls_shift/su_mean 0.000
_refine_ls_structure_factor_coef Fsqd
_refine_ls_weighting_details 'w=1/[\s^2^(Fo^2^)+(0.0247P)^2^+2.5046P] where P=(Fo^2^+2Fc^2^)/3'
_refine_ls_weighting_scheme calc
_refine_ls_wR_factor_gt 0.0587
_refine_ls_wR_factor_ref 0.0605
_reflns_Friedel_coverage 0.000
_reflns_number_gt 5833
_reflns_number_total 6389
_reflns_threshold_expression 'I > 2\s(I)'
_cod_data_source_file om5b00993_si_002.cif
_cod_data_source_block '[6]'
_cod_original_sg_symbol_H-M 'P 21/n'
_cod_database_code 4088302
_shelx_space_group_comment
;
The symmetry employed for this shelxl refinement is uniquely defined
by the following loop, which should always be used as a source of
symmetry information in preference to the above space-group names.
They are only intended as comments.
;
_shelx_estimated_absorpt_t_min 0.530
_shelx_estimated_absorpt_t_max 0.666

loop_
_space_group_symop_operation_xyz
'x, y, z'
'-x+1/2, y+1/2, -z+1/2'
'-x, -y, -z'
'x-1/2, -y-1/2, z-1/2'

loop_
_atom_site_label
_atom_site_type_symbol
_atom_site_fract_x
_atom_site_fract_y
_atom_site_fract_z
_atom_site_U_iso_or_equiv
_atom_site_adp_type
_atom_site_occupancy
_atom_site_site_symmetry_order
_atom_site_calc_flag
_atom_site_refinement_flags_posn
_atom_site_refinement_flags_adp
Rh1 Rh 0.48919(2) 0.18065(2) 0.30039(2) 0.01335(4) Uani 1 1 d . .
Cl1 Cl 0.57459(5) 0.28030(3) 0.43922(4) 0.02313(9) Uani 1 1 d . .
Cl2 Cl 0.37019(5) 0.43164(3) -0.00994(4) 0.02847(11) Uani 1 1 d . .
Cl3 Cl 0.68446(5) 0.35818(3) 0.03013(4) 0.02308(9) Uani 1 1 d . .
Cl4 Cl 0.98704(4) 0.24364(3) 0.15023(4) 0.02268(9) Uani 1 1 d . .
Cl5 Cl 1.21236(5) 0.32296(3) 0.38797(4) 0.02672(10) Uani 1 1 d . .
N1 N 0.99137(16) 0.31136(10) 0.42584(13) 0.0224(3) Uani 1 1 d . .
N2 N 0.84692(14) 0.25888(9) 0.27387(12) 0.0171(3) Uani 1 1 d . .
N3 N 0.61374(14) 0.27115(9) 0.16704(12) 0.0147(3) Uani 1 1 d . .
N4 N 0.42341(14) 0.31839(9) 0.14530(12) 0.0156(3) Uani 1 1 d . .
C1 C 0.86985(19) 0.28551(12) 0.37403(15) 0.0218(4) Uani 1 1 d . .
H1 H 0.8050 0.2854 0.4032 0.026 Uiso 1 1 calc R U
C2 C 1.04993(18) 0.30009(11) 0.35587(15) 0.0191(3) Uani 1 1 d . .
C3 C 0.96490(17) 0.26852(11) 0.26227(15) 0.0175(3) Uani 1 1 d . .
C4 C 0.72816(17) 0.21836(11) 0.20063(15) 0.0177(3) Uani 1 1 d . .
H4A H 0.7425 0.2000 0.1373 0.021 Uiso 1 1 calc R U
H4B H 0.7112 0.1695 0.2357 0.021 Uiso 1 1 calc R U
C5 C 0.51308(16) 0.26177(10) 0.20015(13) 0.0146(3) Uani 1 1 d . .
C6 C 0.46518(17) 0.36101(10) 0.07701(14) 0.0167(3) Uani 1 1 d . .
C7 C 0.58402(17) 0.33202(10) 0.09102(14) 0.0158(3) Uani 1 1 d . .
C8 C 0.30282(18) 0.33513(12) 0.16109(17) 0.0221(4) Uani 1 1 d . .
H8A H 0.3001 0.3007 0.2186 0.033 Uiso 1 1 calc R U
H8B H 0.2262 0.3233 0.0953 0.033 Uiso 1 1 calc R U
H8C H 0.3012 0.3926 0.1799 0.033 Uiso 1 1 calc R U
C9 C 0.47682(18) 0.08657(11) 0.19173(14) 0.0181(3) Uani 1 1 d . .
H9 H 0.513(2) 0.1058(14) 0.1413(19) 0.022 Uiso 1 1 d . U
C10 C 0.5388(2) 0.00928(12) 0.24976(16) 0.0228(4) Uani 1 1 d . .
H10A H 0.6353 0.0121 0.2707 0.027 Uiso 1 1 calc R U
H10B H 0.5051 -0.0376 0.2009 0.027 Uiso 1 1 calc R U
C11 C 0.5108(2) -0.00540(12) 0.34953(17) 0.0234(4) Uani 1 1 d . .
H11A H 0.4253 -0.0339 0.3290 0.028 Uiso 1 1 calc R U
H11B H 0.5801 -0.0411 0.3992 0.028 Uiso 1 1 calc R U
C12 C 0.50657(18) 0.07331(11) 0.40538(15) 0.0194(3) Uani 1 1 d . .
H12 H 0.580(2) 0.0856(14) 0.466(2) 0.023 Uiso 1 1 d . U
C13 C 0.39339(18) 0.11525(11) 0.39066(15) 0.0183(3) Uani 1 1 d . .
H13 H 0.397(2) 0.1549(15) 0.4421(19) 0.022 Uiso 1 1 d . U
C15 C 0.25714(18) 0.09188(12) 0.31368(16) 0.0212(4) Uani 1 1 d . .
H15A H 0.1966 0.1381 0.3068 0.025 Uiso 1 1 calc R U
H15B H 0.2264 0.0450 0.3432 0.025 Uiso 1 1 calc R U
C16 C 0.24922(19) 0.06902(12) 0.20236(16) 0.0222(4) Uani 1 1 d . .
H16A H 0.2643 0.0097 0.2001 0.027 Uiso 1 1 calc R U
H16B H 0.1595 0.0811 0.1492 0.027 Uiso 1 1 calc R U
C17 C 0.34907(18) 0.11465(11) 0.17249(14) 0.0184(3) Uani 1 1 d . .
H17 H 0.311(2) 0.1512(15) 0.1185(19) 0.022 Uiso 1 1 d . U
C20 C 0.6452(3) 0.4963(2) 0.3944(3) 0.0618(9) Uani 1 1 d . .
H20A H 0.6075 0.5318 0.4336 0.074 Uiso 1 1 calc R U
H20B H 0.6238 0.4390 0.4041 0.074 Uiso 1 1 calc R U
Cl21 Cl 0.57364(7) 0.52147(5) 0.25661(6) 0.0585(2) Uani 1 1 d . .
Cl22 Cl 0.81511(7) 0.50860(5) 0.44575(5) 0.05158(17) Uani 1 1 d . .

loop_
_atom_site_aniso_label
_atom_site_aniso_U_11
_atom_site_aniso_U_22
_atom_site_aniso_U_33
_atom_site_aniso_U_23
_atom_site_aniso_U_13
_atom_site_aniso_U_12
Rh1 0.01387(7) 0.01538(7) 0.01193(7) 0.00106(4) 0.00634(5) -0.00123(4)
Cl1 0.0275(2) 0.0270(2) 0.0169(2) -0.00550(16) 0.01082(17) -0.01078(17)
Cl2 0.0207(2) 0.0279(2) 0.0365(3) 0.0185(2) 0.0111(2) 0.00643(17)
Cl3 0.0236(2) 0.0232(2) 0.0302(2) 0.00656(18) 0.01891(19) 0.00004(16)
Cl4 0.0186(2) 0.0325(2) 0.0201(2) 0.00025(17) 0.01103(17) 0.00328(17)
Cl5 0.0168(2) 0.0346(3) 0.0282(2) -0.00056(19) 0.00832(18) -0.00458(17)
N1 0.0210(8) 0.0265(8) 0.0209(8) 0.0004(6) 0.0095(7) 0.0017(6)
N2 0.0134(7) 0.0214(7) 0.0179(7) 0.0019(6) 0.0078(6) 0.0015(5)
N3 0.0134(7) 0.0164(6) 0.0162(7) 0.0026(5) 0.0079(6) 0.0010(5)
N4 0.0140(7) 0.0172(7) 0.0172(7) 0.0023(5) 0.0080(6) 0.0002(5)
C1 0.0217(9) 0.0277(9) 0.0188(9) 0.0013(7) 0.0111(7) 0.0019(7)
C2 0.0161(8) 0.0201(8) 0.0220(9) 0.0030(7) 0.0086(7) 0.0010(6)
C3 0.0153(8) 0.0204(8) 0.0191(8) 0.0034(7) 0.0094(7) 0.0031(6)
C4 0.0144(8) 0.0170(8) 0.0225(9) 0.0014(7) 0.0081(7) 0.0022(6)
C5 0.0142(8) 0.0166(7) 0.0135(7) 0.0003(6) 0.0061(6) -0.0010(6)
C6 0.0167(8) 0.0158(7) 0.0176(8) 0.0040(6) 0.0070(7) 0.0003(6)
C7 0.0171(8) 0.0159(7) 0.0165(8) 0.0025(6) 0.0090(7) -0.0011(6)
C8 0.0158(8) 0.0251(9) 0.0293(10) 0.0046(8) 0.0132(8) 0.0046(7)
C9 0.0217(9) 0.0184(8) 0.0160(8) -0.0027(6) 0.0094(7) -0.0028(6)
C10 0.0246(9) 0.0194(8) 0.0279(10) 0.0003(7) 0.0141(8) 0.0026(7)
C11 0.0249(10) 0.0195(8) 0.0290(10) 0.0074(7) 0.0141(8) 0.0039(7)
C12 0.0189(9) 0.0227(9) 0.0167(8) 0.0069(7) 0.0072(7) -0.0010(7)
C13 0.0222(9) 0.0201(8) 0.0169(8) 0.0015(7) 0.0122(7) -0.0034(7)
C15 0.0165(8) 0.0239(9) 0.0261(9) -0.0005(7) 0.0116(7) -0.0022(7)
C16 0.0169(8) 0.0251(9) 0.0234(9) -0.0033(7) 0.0067(7) -0.0044(7)
C17 0.0193(8) 0.0197(8) 0.0141(8) -0.0009(6) 0.0046(7) -0.0012(6)
C20 0.061(2) 0.063(2) 0.074(2) 0.0017(17) 0.0397(18) -0.0150(16)
Cl21 0.0368(4) 0.0713(5) 0.0515(4) -0.0146(4) 0.0009(3) 0.0016(3)
Cl22 0.0435(4) 0.0759(5) 0.0319(3) 0.0132(3) 0.0114(3) 0.0084(3)

loop_
_atom_type_symbol
_atom_type_description
_atom_type_scat_dispersion_real
_atom_type_scat_dispersion_imag
_atom_type_scat_source
C C 0.0033 0.0016 'International Tables Vol C Tables 4.2.6.8 and 6.1.1.4'
H H 0.0000 0.0000 'International Tables Vol C Tables 4.2.6.8 and 6.1.1.4'
N N 0.0061 0.0033 'International Tables Vol C Tables 4.2.6.8 and 6.1.1.4'
Cl Cl 0.1484 0.1585 'International Tables Vol C Tables 4.2.6.8 and 6.1.1.4'
Rh Rh -1.1178 0.9187 'International Tables Vol C Tables 4.2.6.8 and 6.1.1.4'

loop_
_geom_angle_atom_site_label_1
_geom_angle_atom_site_label_2
_geom_angle_atom_site_label_3
_geom_angle
C5 Rh1 C9 89.47(7)
C5 Rh1 C17 91.40(7)
C9 Rh1 C17 38.89(7)
C5 Rh1 C13 158.89(7)
C9 Rh1 C13 97.45(7)
C17 Rh1 C13 81.88(7)
C5 Rh1 C12 164.60(7)
C9 Rh1 C12 80.97(7)
C17 Rh1 C12 88.71(7)
C13 Rh1 C12 36.01(7)
C5 Rh1 Cl1 88.50(5)
C9 Rh1 Cl1 162.23(5)
C17 Rh1 Cl1 158.82(5)
C13 Rh1 Cl1 90.68(5)
C12 Rh1 Cl1 96.90(5)
C1 N1 C2 104.20(16)
C1 N2 C3 105.81(15)
C1 N2 C4 126.47(15)
C3 N2 C4 127.23(15)
C5 N3 C7 110.47(14)
C5 N3 C4 123.41(14)
C7 N3 C4 125.85(14)
C5 N4 C6 110.79(14)
C5 N4 C8 124.03(15)
C6 N4 C8 125.09(15)
N1 C1 N2 112.77(16)
C3 C2 N1 111.81(16)
C3 C2 Cl5 126.06(15)
N1 C2 Cl5 122.13(15)
C2 C3 N2 105.40(15)
C2 C3 Cl4 130.70(14)
N2 C3 Cl4 123.91(14)
N3 C4 N2 112.35(14)
N4 C5 N3 104.64(14)
N4 C5 Rh1 124.83(12)
N3 C5 Rh1 130.45(12)
C7 C6 N4 107.23(15)
C7 C6 Cl2 130.01(14)
N4 C6 Cl2 122.66(13)
C6 C7 N3 106.84(15)
C6 C7 Cl3 129.85(14)
N3 C7 Cl3 123.29(13)
C17 C9 C10 125.86(16)
C17 C9 Rh1 70.82(10)
C10 C9 Rh1 110.74(12)
C9 C10 C11 112.96(15)
C12 C11 C10 112.01(15)
C13 C12 C11 124.36(18)
C13 C12 Rh1 70.74(10)
C11 C12 Rh1 111.05(12)
C12 C13 C15 125.19(17)
C12 C13 Rh1 73.25(10)
C15 C13 Rh1 107.56(12)
C13 C15 C16 113.76(15)
C17 C16 C15 112.73(15)
C9 C17 C16 124.86(17)
C9 C17 Rh1 70.29(10)
C16 C17 Rh1 113.57(12)
Cl22 C20 Cl21 110.83(17)

loop_
_geom_bond_atom_site_label_1
_geom_bond_atom_site_label_2
_geom_bond_distance
Rh1 C5 2.0042(17)
Rh1 C9 2.1109(17)
Rh1 C17 2.1178(18)
Rh1 C13 2.2017(17)
Rh1 C12 2.2332(17)
Rh1 Cl1 2.3986(5)
Cl2 C6 1.6940(18)
Cl3 C7 1.6890(17)
Cl4 C3 1.6982(18)
Cl5 C2 1.7127(19)
N1 C1 1.316(3)
N1 C2 1.367(2)
N2 C1 1.365(2)
N2 C3 1.385(2)
N2 C4 1.458(2)
N3 C5 1.368(2)
N3 C7 1.385(2)
N3 C4 1.449(2)
N4 C5 1.348(2)
N4 C6 1.386(2)
N4 C8 1.460(2)
C2 C3 1.356(3)
C6 C7 1.338(2)
C9 C17 1.408(3)
C9 C10 1.509(3)
C10 C11 1.537(3)
C11 C12 1.511(3)
C12 C13 1.371(3)
C13 C15 1.505(3)
C15 C16 1.540(3)
C16 C17 1.519(3)
C20 Cl22 1.737(3)
C20 Cl21 1.781(4)
